data_7027357
loop_
_publ_author_name
'Chew, Kong Chin'
'Clegg, William'
'Coles, Martyn P.'
'Elsegood, Mark R. J.'
'Gibson, Vernon C.'
'White, Andrew J. P.'
'Williams, David J.'

_publ_section_title
;
 Synthesis and characterisation of 2,6-diisopropylphenylimido complexes of
 chromium in oxidation states IV--VI
;
_journal_issue 15
_journal_name_full 'Journal of the Chemical Society, Dalton Transactions'
_journal_page_first 2633
_journal_paper_doi 10.1039/a901790i
_journal_year 1999
_chemical_formula_sum 'C34 H49 Cr N4 P'
_chemical_formula_weight 596.74
_chemical_name_systematic
; 
 ? 
;
_space_group_IT_number 14
_symmetry_cell_setting monoclinic
_symmetry_space_group_name_Hall '-P 2ybc'
_symmetry_space_group_name_H-M 'P 1 21/c 1'
_atom_sites_solution_hydrogens geom
_atom_sites_solution_primary direct
_atom_sites_solution_secondary difmap
_audit_creation_method SHELXL
_cell_angle_alpha 90.00
_cell_angle_beta 90.884(4)
_cell_angle_gamma 90.00
_cell_formula_units_Z 4
_cell_length_a 9.9487(7)
_cell_length_b 18.5847(7)
_cell_length_c 18.7972(7)
_cell_measurement_reflns_used 20
_cell_measurement_temperature 203(2)
_cell_measurement_theta_max 28.03
_cell_measurement_theta_min 10.79
_cell_volume 3475.1(3)
_computing_cell_refinement 'Siemens XSCANS'
_computing_data_collection 'Siemens XSCANS'
_computing_data_reduction 'Siemens SHELXTL'
_computing_molecular_graphics 'Siemens SHELXTL'
_computing_publication_material 'Siemens SHELXTL'
_computing_structure_refinement 'SHELXL-93 (Sheldrick, 1993)'
_computing_structure_solution 'SHELXS-86 (Sheldrick, 1990)'
_diffrn_ambient_temperature 203(2)
_diffrn_measurement_device 'Siemens P4'
_diffrn_measurement_method '\w scans'
_diffrn_radiation_monochromator graphite
_diffrn_radiation_source 'fine-focus sealed tube'
_diffrn_radiation_type CuK\a
_diffrn_radiation_wavelength 1.54178
_diffrn_reflns_av_R_equivalents 0.0558
_diffrn_reflns_av_sigmaI/netI 0.0445
_diffrn_reflns_limit_h_max 0
_diffrn_reflns_limit_h_min -11
_diffrn_reflns_limit_k_max 20
_diffrn_reflns_limit_k_min 0
_diffrn_reflns_limit_l_max 21
_diffrn_reflns_limit_l_min -21
_diffrn_reflns_number 5475
_diffrn_reflns_theta_max 59.99
_diffrn_reflns_theta_min 3.34
_diffrn_standards_interval_count 97
_diffrn_standards_number 3
_exptl_absorpt_coefficient_mu 3.334
_exptl_absorpt_correction_T_max 0.5405
_exptl_absorpt_correction_T_min 0.2790
_exptl_absorpt_correction_type 'Face-indexed numerical'
_exptl_crystal_colour Black
_exptl_crystal_density_diffrn 1.141
_exptl_crystal_description prisms
_exptl_crystal_F_000 1280
_exptl_crystal_size_max 0.43
_exptl_crystal_size_mid 0.43
_exptl_crystal_size_min 0.20
_refine_diff_density_max 0.483
_refine_diff_density_min -0.506
_refine_diff_density_rms 0.056
_refine_ls_extinction_coef 0.00042(11)
_refine_ls_extinction_expression Fc^*^=kFc[1+0.001xFc^2^\l^3^/sin(2\q)]^-1/4^
_refine_ls_extinction_method SHELXL
_refine_ls_goodness_of_fit_all 1.039
_refine_ls_goodness_of_fit_obs 1.082
_refine_ls_matrix_type full
_refine_ls_number_parameters 350
_refine_ls_number_reflns 4878
_refine_ls_number_restraints 0
_refine_ls_restrained_S_all 1.060
_refine_ls_restrained_S_obs 1.082
_refine_ls_R_factor_all 0.0722
_refine_ls_R_factor_obs 0.0535
_refine_ls_shift/esd_max 0.000
_refine_ls_shift/esd_mean 0.000
_refine_ls_structure_factor_coef Fsqd
_refine_ls_weighting_details 'w=1/[\s^2^(Fo^2^)+(0.0816P)^2^+1.4865P] where P=(Fo^2^+2Fc^2^)/3'
_refine_ls_weighting_scheme calc
_refine_ls_wR_factor_all 0.1469
_refine_ls_wR_factor_obs 0.1327
_reflns_number_observed 4076
_reflns_number_total 5141
_reflns_observed_criterion >2sigma(I)
_cod_data_source_file 901790isup1.cif
_cod_data_source_block VG9861
_cod_depositor_comments
;
The following automatic conversions were performed:

'_symmetry_cell_setting' value 'Monoclinic' changed to 'monoclinic'
according to /home/saulius/struct/CIF-dictionaries/cif_core.dic
dictionary named 'cif_core.dic' version 2.4.2 from 2011-04-26.

Automatic conversion script
Id: cif_fix_values 1891 2012-01-12 08:04:46Z andrius 

The following automatic conversions were performed:

'_refine_ls_weighting_scheme' value 'calc
w=1/[\s^2^(Fo^2^)+(0.0816P)^2^+1.4865P] where P=(Fo^2^+2Fc^2^)/3' was
changed to 'calc'. New tag '_refine_ls_weighting_details' was
created. The value of the new tag was set to
'w=1/[\s^2^(Fo^2^)+(0.0816P)^2^+1.4865P] where P=(Fo^2^+2Fc^2^)/3'.

Automatic conversion script
Id: cif_fix_values 3143 2015-03-26 13:38:13Z robertas 
;
_cod_original_sg_symbol_H-M P2(1)/c
_cod_original_formula_sum 'C34 H49 N4 P Cr'
_cod_database_code 7027357

loop_
_symmetry_equiv_pos_as_xyz
'x, y, z'
'-x, y+1/2, -z+1/2'
'-x, -y, -z'
'x, -y-1/2, z-1/2'

loop_
_atom_site_aniso_label
_atom_site_aniso_U_11
_atom_site_aniso_U_22
_atom_site_aniso_U_33
_atom_site_aniso_U_23
_atom_site_aniso_U_13
_atom_site_aniso_U_12
Cr 0.0253(3) 0.0412(3) 0.0337(3) 0.0052(2) -0.0047(2) -0.0006(2)
P 0.0313(4) 0.0529(5) 0.0414(5) -0.0032(4) -0.0025(3) -0.0019(4)
N1 0.044(2) 0.055(2) 0.058(2) 0.020(2) -0.0038(15) -0.0095(15)
N2 0.044(2) 0.049(2) 0.052(2) 0.0097(15) -0.0094(14) -0.0026(14)
N3 0.0378(15) 0.039(2) 0.0388(15) 0.0009(12) -0.0112(12) -0.0007(12)
N4 0.0347(15) 0.044(2) 0.0365(14) -0.0030(12) -0.0015(11) 0.0022(12)
C5 0.051(2) 0.047(2) 0.050(2) -0.002(2) -0.016(2) 0.004(2)
C6 0.049(2) 0.055(2) 0.047(2) -0.007(2) -0.009(2) 0.003(2)
C7 0.052(2) 0.058(2) 0.063(3) 0.001(2) -0.008(2) -0.006(2)
C8 0.047(2) 0.061(3) 0.075(3) 0.015(2) -0.012(2) -0.008(2)
C9 0.051(2) 0.074(3) 0.058(2) 0.020(2) 0.003(2) 0.000(2)
C10 0.051(2) 0.053(2) 0.051(2) -0.009(2) -0.011(2) 0.010(2)
C11 0.042(2) 0.046(2) 0.049(2) 0.001(2) -0.013(2) 0.004(2)
C12 0.045(2) 0.082(3) 0.074(3) -0.014(2) 0.002(2) 0.013(2)
C13 0.055(2) 0.091(3) 0.040(2) 0.000(2) -0.005(2) -0.007(2)
C14 0.055(2) 0.052(2) 0.064(3) -0.006(2) -0.008(2) -0.009(2)
C15 0.028(2) 0.041(2) 0.035(2) 0.0030(14) -0.0057(13) 0.0010(13)
C16 0.050(2) 0.046(2) 0.054(2) 0.011(2) -0.018(2) -0.005(2)
C17 0.064(3) 0.060(3) 0.057(2) 0.019(2) -0.022(2) 0.002(2)
C18 0.056(2) 0.071(3) 0.044(2) 0.004(2) -0.020(2) 0.003(2)
C19 0.040(2) 0.061(2) 0.045(2) -0.008(2) -0.011(2) -0.004(2)
C20 0.029(2) 0.048(2) 0.035(2) -0.0023(15) -0.0010(13) -0.0010(14)
C21 0.087(3) 0.043(2) 0.087(3) 0.012(2) -0.042(3) -0.011(2)
C22 0.099(5) 0.092(5) 0.174(7) 0.048(5) -0.036(5) -0.049(4)
C23 0.157(7) 0.063(4) 0.152(7) -0.032(4) -0.054(5) 0.000(4)
C24 0.050(2) 0.044(2) 0.053(2) 0.000(2) -0.002(2) -0.010(2)
C25 0.073(3) 0.060(3) 0.109(4) 0.010(3) -0.011(3) -0.029(3)
C26 0.066(3) 0.045(2) 0.090(3) -0.008(2) -0.004(2) 0.010(2)
C27 0.030(2) 0.042(2) 0.032(2) -0.0076(14) -0.0032(12) 0.0040(13)
C28 0.035(2) 0.044(2) 0.038(2) -0.0088(15) -0.0045(14) 0.0060(14)
C29 0.036(2) 0.060(2) 0.051(2) -0.007(2) -0.006(2) 0.015(2)
C30 0.029(2) 0.074(3) 0.070(3) -0.012(2) 0.003(2) 0.011(2)
C31 0.038(2) 0.063(2) 0.057(2) -0.004(2) 0.015(2) 0.001(2)
C32 0.040(2) 0.047(2) 0.034(2) -0.0078(15) 0.0046(14) 0.0018(15)
C33 0.044(2) 0.053(2) 0.043(2) 0.003(2) -0.001(2) 0.010(2)
C34 0.103(4) 0.065(3) 0.068(3) 0.005(2) -0.002(3) -0.021(3)
C35 0.075(3) 0.102(4) 0.046(2) 0.012(2) -0.006(2) 0.009(3)
C36 0.051(2) 0.056(2) 0.036(2) 0.002(2) 0.004(2) 0.002(2)
C37 0.098(4) 0.068(3) 0.058(3) 0.009(2) -0.008(2) -0.014(3)
C38 0.097(4) 0.081(3) 0.051(2) -0.006(2) -0.021(2) -0.010(3)

loop_
_atom_site_label
_atom_site_type_symbol
_atom_site_fract_x
_atom_site_fract_y
_atom_site_fract_z
_atom_site_U_iso_or_equiv
_atom_site_thermal_displace_type
_atom_site_occupancy
_atom_site_calc_flag
_atom_site_refinement_flags
Cr Cr 0.05291(5) -0.21812(3) -0.11998(3) 0.0334(2) Uani 1 d .
P P 0.07373(9) -0.31540(5) -0.19643(5) 0.0419(2) Uani 1 d .
N1 N 0.1310(3) -0.1538(2) -0.1702(2) 0.0522(8) Uani 1 d .
N2 N 0.1922(3) -0.1035(2) -0.1983(2) 0.0480(8) Uani 1 d .
N3 N 0.1373(3) -0.2386(2) -0.04486(15) 0.0387(6) Uani 1 d .
N4 N -0.1148(3) -0.2133(2) -0.12279(14) 0.0383(6) Uani 1 d .
C5 C 0.1983(4) -0.0377(2) -0.1715(2) 0.0497(9) Uani 1 d .
H5A H 0.1536(4) -0.0269(2) -0.1292(2) 0.060 Uiso 1 calc R
C6 C 0.2724(2) 0.08615(13) -0.17744(11) 0.0503(9) Uani 1 d G
H6A H 0.2272(2) 0.09396(13) -0.13458(11) 0.060 Uiso 1 calc R
C7 C 0.3377(3) 0.14283(10) -0.21057(14) 0.0577(10) Uani 1 d G
H7A H 0.3366(4) 0.18898(11) -0.1901(2) 0.069 Uiso 1 calc R
C8 C 0.4046(3) 0.13128(12) -0.27395(14) 0.0610(11) Uani 1 d G
H8A H 0.4487(4) 0.1696(2) -0.2964(2) 0.073 Uiso 1 calc R
C9 C 0.4061(2) 0.06304(15) -0.30419(11) 0.0607(11) Uani 1 d G
H9A H 0.4513(4) 0.0552(2) -0.34705(14) 0.073 Uiso 1 calc R
C10 C 0.3409(3) 0.00635(11) -0.27106(12) 0.0517(9) Uani 1 d G
H10A H 0.3419(4) -0.03980(12) -0.2915(2) 0.062 Uiso 1 calc R
C11 C 0.2740(2) 0.01790(11) -0.20768(12) 0.0458(9) Uani 1 d G
C12 C 0.2428(4) -0.3493(3) -0.2044(3) 0.0669(12) Uani 1 d .
H12A H 0.3024(4) -0.3103(3) -0.2173(3) 0.100 Uiso 1 calc R
H12B H 0.2447(4) -0.3862(3) -0.2409(3) 0.100 Uiso 1 calc R
H12C H 0.2723(4) -0.3697(3) -0.1593(3) 0.100 Uiso 1 calc R
C13 C 0.0215(4) -0.2929(3) -0.2865(2) 0.0623(11) Uani 1 d .
H13A H 0.0718(4) -0.2514(3) -0.3026(2) 0.093 Uiso 1 calc R
H13B H -0.0738(4) -0.2818(3) -0.2875(2) 0.093 Uiso 1 calc R
H13C H 0.0386(4) -0.3335(3) -0.3176(2) 0.093 Uiso 1 calc R
C14 C -0.0255(4) -0.3923(2) -0.1726(2) 0.0569(10) Uani 1 d .
H14A H -0.1185(4) -0.3779(2) -0.1674(2) 0.085 Uiso 1 calc R
H14B H 0.0081(4) -0.4121(2) -0.1280(2) 0.085 Uiso 1 calc R
H14C H -0.0195(4) -0.4285(2) -0.2096(2) 0.085 Uiso 1 calc R
C15 C 0.2090(3) -0.2451(2) 0.0187(2) 0.0347(7) Uani 1 d .
C16 C 0.2206(4) -0.3119(2) 0.0526(2) 0.0502(9) Uani 1 d .
C17 C 0.3024(4) -0.3167(2) 0.1135(2) 0.0606(11) Uani 1 d .
H17A H 0.3124(4) -0.3615(2) 0.1362(2) 0.073 Uiso 1 calc R
C18 C 0.3680(4) -0.2584(2) 0.1407(2) 0.0572(10) Uani 1 d .
H18A H 0.4236(4) -0.2632(2) 0.1814(2) 0.069 Uiso 1 calc R
C19 C 0.3523(4) -0.1926(2) 0.1085(2) 0.0488(9) Uani 1 d .
H19A H 0.3960(4) -0.1524(2) 0.1284(2) 0.059 Uiso 1 calc R
C20 C 0.2742(3) -0.1837(2) 0.0474(2) 0.0371(7) Uani 1 d .
C21 C 0.1514(5) -0.3787(2) 0.0236(3) 0.0729(15) Uani 1 d .
H21A H 0.0929(5) -0.3635(2) -0.0167(3) 0.087 Uiso 1 calc R
C22 C 0.0615(7) -0.4135(4) 0.0792(4) 0.122(3) Uani 1 d .
H22A H -0.0023(7) -0.3782(4) 0.0963(4) 0.183 Uiso 1 calc R
H22B H 0.1165(7) -0.4306(4) 0.1188(4) 0.183 Uiso 1 calc R
H22C H 0.0132(7) -0.4536(4) 0.0580(4) 0.183 Uiso 1 calc R
C23 C 0.2533(8) -0.4310(3) -0.0051(4) 0.125(3) Uani 1 d .
H23A H 0.2073(8) -0.4733(3) -0.0235(4) 0.187 Uiso 1 calc R
H23B H 0.3153(8) -0.4450(3) 0.0327(4) 0.187 Uiso 1 calc R
H23C H 0.3027(8) -0.4083(3) -0.0431(4) 0.187 Uiso 1 calc R
C24 C 0.2539(4) -0.1114(2) 0.0131(2) 0.0490(9) Uani 1 d .
H24A H 0.2438(4) -0.1198(2) -0.0387(2) 0.059 Uiso 1 calc R
C25 C 0.3721(5) -0.0596(3) 0.0237(3) 0.081(2) Uani 1 d .
H25A H 0.3519(5) -0.0143(3) 0.0002(3) 0.121 Uiso 1 calc R
H25B H 0.4523(5) -0.0805(3) 0.0034(3) 0.121 Uiso 1 calc R
H25C H 0.3870(5) -0.0513(3) 0.0742(3) 0.121 Uiso 1 calc R
C26 C 0.1240(5) -0.0775(2) 0.0377(3) 0.0669(12) Uani 1 d .
H26A H 0.1125(5) -0.0309(2) 0.0151(3) 0.100 Uiso 1 calc R
H26B H 0.1276(5) -0.0713(2) 0.0890(3) 0.100 Uiso 1 calc R
H26C H 0.0490(5) -0.1084(2) 0.0249(3) 0.100 Uiso 1 calc R
C27 C -0.2522(3) -0.2098(2) -0.1227(2) 0.0348(7) Uani 1 d .
C28 C -0.3199(3) -0.1659(2) -0.1740(2) 0.0389(8) Uani 1 d .
C29 C -0.4593(4) -0.1626(2) -0.1724(2) 0.0491(9) Uani 1 d .
H29A H -0.5059(4) -0.1342(2) -0.2060(2) 0.059 Uiso 1 calc R
C30 C -0.5307(4) -0.2007(2) -0.1220(2) 0.0577(11) Uani 1 d .
H30A H -0.6249(4) -0.1974(2) -0.1216(2) 0.069 Uiso 1 calc R
C31 C -0.4649(4) -0.2430(2) -0.0728(2) 0.0529(10) Uani 1 d .
H31A H -0.5150(4) -0.2687(2) -0.0393(2) 0.063 Uiso 1 calc R
C32 C -0.3259(3) -0.2486(2) -0.0718(2) 0.0404(8) Uani 1 d .
C33 C -0.2382(4) -0.1228(2) -0.2260(2) 0.0465(9) Uani 1 d .
H33A H -0.1578(4) -0.1519(2) -0.2370(2) 0.056 Uiso 1 calc R
C34 C -0.1883(6) -0.0538(3) -0.1919(3) 0.0786(14) Uani 1 d .
H34A H -0.1361(6) -0.0269(3) -0.2259(3) 0.118 Uiso 1 calc R
H34B H -0.1322(6) -0.0653(3) -0.1507(3) 0.118 Uiso 1 calc R
H34C H -0.2644(6) -0.0252(3) -0.1771(3) 0.118 Uiso 1 calc R
C35 C -0.3094(5) -0.1076(3) -0.2963(2) 0.0742(14) Uani 1 d .
H35A H -0.2508(5) -0.0799(3) -0.3266(2) 0.111 Uiso 1 calc R
H35B H -0.3909(5) -0.0805(3) -0.2877(2) 0.111 Uiso 1 calc R
H35C H -0.3322(5) -0.1527(3) -0.3195(2) 0.111 Uiso 1 calc R
C36 C -0.2517(4) -0.2938(2) -0.0164(2) 0.0475(9) Uani 1 d .
H36A H -0.1658(4) -0.3094(2) -0.0373(2) 0.057 Uiso 1 calc R
C37 C -0.3274(6) -0.3607(3) 0.0052(3) 0.0747(14) Uani 1 d .
H37A H -0.3478(6) -0.3894(3) -0.0367(3) 0.112 Uiso 1 calc R
H37B H -0.4105(6) -0.3470(3) 0.0279(3) 0.112 Uiso 1 calc R
H37C H -0.2726(6) -0.3886(3) 0.0381(3) 0.112 Uiso 1 calc R
C38 C -0.2180(6) -0.2473(3) 0.0479(2) 0.0767(14) Uani 1 d .
H38A H -0.1696(6) -0.2049(3) 0.0328(2) 0.115 Uiso 1 calc R
H38B H -0.1625(6) -0.2745(3) 0.0812(2) 0.115 Uiso 1 calc R
H38C H -0.3004(6) -0.2329(3) 0.0709(2) 0.115 Uiso 1 calc R

loop_
_atom_type_symbol
_atom_type_description
_atom_type_scat_dispersion_real
_atom_type_scat_dispersion_imag
_atom_type_scat_source
C C 0.0181 0.0091 'International Tables Vol C Tables 4.2.6.8 and 6.1.1.4'
H H 0.0000 0.0000 'International Tables Vol C Tables 4.2.6.8 and 6.1.1.4'
N N 0.0311 0.0180 'International Tables Vol C Tables 4.2.6.8 and 6.1.1.4'
P P 0.2955 0.4335 'International Tables Vol C Tables 4.2.6.8 and 6.1.1.4'
Cr Cr -0.1635 2.4439 'International Tables Vol C Tables 4.2.6.8 and 6.1.1.4'

loop_
_geom_angle_atom_site_label_1
_geom_angle_atom_site_label_2
_geom_angle_atom_site_label_3
_geom_angle
N4 Cr N3 121.72(14)
N4 Cr N1 113.94(15)
N3 Cr N1 113.36(15)
N4 Cr P 96.93(10)
N3 Cr P 107.27(10)
N1 Cr P 98.98(13)
C14 P C12 105.0(2)
C14 P C13 105.4(2)
C12 P C13 104.9(2)
C14 P Cr 114.27(15)
C12 P Cr 114.6(2)
C13 P Cr 111.8(2)
N2 N1 Cr 171.8(3)
N1 N2 C5 123.8(4)
C15 N3 Cr 171.9(3)
C27 N4 Cr 178.1(2)
N2 C5 C11 120.0(4)
C7 C6 C11 120.0
C8 C7 C6 120.0
C7 C8 C9 120.0
C10 C9 C8 120.0
C11 C10 C9 120.0
C10 C11 C6 120.0
C10 C11 C5 123.3(2)
C6 C11 C5 116.6(2)
N3 C15 C16 120.5(3)
N3 C15 C20 119.0(3)
C16 C15 C20 120.5(3)
C17 C16 C15 118.2(4)
C17 C16 C21 119.9(4)
C15 C16 C21 121.9(3)
C18 C17 C16 121.8(4)
C17 C18 C19 119.5(3)
C18 C19 C20 122.0(4)
C19 C20 C15 117.9(3)
C19 C20 C24 122.2(3)
C15 C20 C24 119.9(3)
C23 C21 C16 110.6(4)
C23 C21 C22 112.1(5)
C16 C21 C22 111.5(5)
C20 C24 C26 110.6(3)
C20 C24 C25 114.1(3)
C26 C24 C25 110.8(4)
N4 C27 C32 120.3(3)
N4 C27 C28 119.3(3)
C32 C27 C28 120.4(3)
C29 C28 C27 118.2(3)
C29 C28 C33 122.5(3)
C27 C28 C33 119.2(3)
C30 C29 C28 121.0(4)
C31 C30 C29 120.6(3)
C30 C31 C32 121.2(4)
C31 C32 C27 118.7(3)
C31 C32 C36 121.6(3)
C27 C32 C36 119.7(3)
C28 C33 C34 110.5(3)
C28 C33 C35 114.5(3)
C34 C33 C35 110.9(4)
C37 C36 C38 111.0(4)
C37 C36 C32 113.5(3)
C38 C36 C32 109.3(3)

loop_
_geom_bond_atom_site_label_1
_geom_bond_atom_site_label_2
_geom_bond_distance
Cr N4 1.671(3)
Cr N3 1.675(3)
Cr N1 1.716(3)
Cr P 2.3206(11)
P C14 1.798(4)
P C12 1.805(4)
P C13 1.812(4)
N1 N2 1.239(4)
N2 C5 1.323(5)
N3 C15 1.388(4)
N4 C27 1.368(4)
C5 C11 1.453(4)
C6 C7 1.39
C6 C11 1.39
C7 C8 1.39
C8 C9 1.39
C9 C10 1.39
C10 C11 1.39
C15 C16 1.400(5)
C15 C20 1.415(5)
C16 C17 1.396(5)
C16 C21 1.518(6)
C17 C18 1.361(6)
C18 C19 1.372(6)
C19 C20 1.386(5)
C20 C24 1.502(5)
C21 C23 1.509(9)
C21 C22 1.530(8)
C24 C26 1.516(6)
C24 C25 1.530(5)
C27 C32 1.413(5)
C27 C28 1.424(5)
C28 C29 1.389(5)
C28 C33 1.511(5)
C29 C30 1.386(6)
C30 C31 1.373(6)
C31 C32 1.387(5)
C32 C36 1.520(5)
C33 C34 1.514(6)
C33 C35 1.516(5)
C36 C37 1.512(6)
C36 C38 1.518(6)
